data_1505646
loop_
_publ_author_name
'Poulsen, Thomas'
'Nielsen, Kent A.'
'Bond, Andrew D.'
'Jeppesen, Jan O.'

_publ_section_title
;
 Bis(tetrathiafulvalene)-calix[2]pyrrole[2]- thiophene and its
 complexation with TCNQ.
;
_journal_issue 26
_journal_name_full 'Organic letters'
_journal_page_first 5485
_journal_page_last 5488
_journal_paper_doi 10.1021/ol7024235
_journal_volume 9
_journal_year 2007
_chemical_formula_moiety 'C48 H58 N2 S14, 2(C12 H4 N4), C H2 Cl2'
_chemical_formula_sum 'C73 H68 Cl2 N10 S14'
_chemical_formula_weight 1605.11
_space_group_IT_number 14
_symmetry_cell_setting monoclinic
_symmetry_space_group_name_Hall '-P 2ybc'
_symmetry_space_group_name_H-M 'P 1 21/c 1'
_atom_sites_solution_hydrogens geom
_atom_sites_solution_primary direct
_atom_sites_solution_secondary difmap
_cell_angle_alpha 90.00
_cell_angle_beta 103.334(6)
_cell_angle_gamma 90.00
_cell_formula_units_Z 4
_cell_length_a 17.200(1)
_cell_length_b 13.359(1)
_cell_length_c 35.987(3)
_cell_measurement_reflns_used 6606
_cell_measurement_temperature 180(2)
_cell_measurement_theta_max 30.69
_cell_measurement_theta_min 1.86
_cell_volume 8046.0(10)
_computing_cell_refinement 'TwinSolve v.1.60 (Svensson, 2005)'
_computing_data_collection 'SMART v.5.628  (Bruker, 2002)'
_computing_data_reduction 'TwinSolve v.1.60'
_computing_molecular_graphics 'SHELXTL v.6.10'
_computing_publication_material 'SHELXTL v.6.10'
_computing_structure_refinement 'SHELXTL v.6.10'
_computing_structure_solution 'SHELXTL v.6.10 (Sheldrick, 2000)'
_diffrn_ambient_temperature 180(2)
_diffrn_measured_fraction_theta_full 0.993
_diffrn_measured_fraction_theta_max 0.934
_diffrn_measurement_device_type 'Bruker SMART1000 CCD'
_diffrn_measurement_method 'thin-slice \w scans'
_diffrn_radiation_monochromator 'Silicon 111'
_diffrn_radiation_source
;
 Beamline I711 at the MAX-II storage ring: MAX-Lab, Lund, Sweden
;
_diffrn_radiation_type synchrotron
_diffrn_radiation_wavelength 0.8970
_diffrn_reflns_av_R_equivalents 0.0761
_diffrn_reflns_av_sigmaI/netI 0.0883
_diffrn_reflns_limit_h_max 20
_diffrn_reflns_limit_h_min 0
_diffrn_reflns_limit_k_max 15
_diffrn_reflns_limit_k_min -15
_diffrn_reflns_limit_l_max 40
_diffrn_reflns_limit_l_min -41
_diffrn_reflns_number 23781
_diffrn_reflns_theta_full 29.89
_diffrn_reflns_theta_max 32.00
_diffrn_reflns_theta_min 1.86
_diffrn_standards_number 0
_exptl_absorpt_coefficient_mu 0.491
_exptl_absorpt_correction_T_max 0.990
_exptl_absorpt_correction_T_min 0.947
_exptl_absorpt_correction_type multi-scan
_exptl_absorpt_process_details
;
 TwinSolve v.1.60 (Svensson, 2005)
 'Transmission factors',  min:    0.9560   max:    1.0000
;
_exptl_crystal_colour black
_exptl_crystal_density_diffrn 1.325
_exptl_crystal_density_method 'not measured'
_exptl_crystal_description lath
_exptl_crystal_F_000 3336
_exptl_crystal_size_max 0.35
_exptl_crystal_size_mid 0.03
_exptl_crystal_size_min 0.02
_refine_diff_density_max 2.142
_refine_diff_density_min -1.537
_refine_diff_density_rms 0.211
_refine_ls_extinction_method none
_refine_ls_goodness_of_fit_ref 2.389
_refine_ls_hydrogen_treatment constr
_refine_ls_matrix_type full
_refine_ls_number_parameters 892
_refine_ls_number_reflns 12998
_refine_ls_number_restraints 540
_refine_ls_restrained_S_all 2.361
_refine_ls_R_factor_all 0.2370
_refine_ls_R_factor_gt 0.1892
_refine_ls_shift/su_max 0.000
_refine_ls_shift/su_mean 0.000
_refine_ls_structure_factor_coef Fsqd
_refine_ls_weighting_details 'calc w=1/[\s^2^(Fo^2^)+(0.1000P)^2^] where P=(Fo^2^+2Fc^2^)/3'
_refine_ls_weighting_scheme calc
_refine_ls_wR_factor_gt 0.4383
_refine_ls_wR_factor_ref 0.4490
_reflns_number_gt 7732
_reflns_number_total 12998
_reflns_threshold_expression I>2\s(I)
_cod_data_source_file ol7024235-file010.cif
_cod_data_source_block 3_TCNQ
_cod_original_cell_volume 8046(1)
_cod_original_sg_symbol_H-M 'P 21/c'
_cod_database_code 1505646

loop_
_symmetry_equiv_pos_as_xyz
'x, y, z'
'-x, y+1/2, -z+1/2'
'-x, -y, -z'
'x, -y-1/2, z-1/2'

loop_
_atom_site_label
_atom_site_type_symbol
_atom_site_fract_x
_atom_site_fract_y
_atom_site_fract_z
_atom_site_U_iso_or_equiv
_atom_site_adp_type
_atom_site_occupancy
_atom_site_symmetry_multiplicity
_atom_site_calc_flag
_atom_site_refinement_flags
S1 S 0.15367(19) 0.3694(3) 0.23105(9) 0.0378(8) Uani 1 1 d .
S2 S 0.32755(19) 0.3684(3) 0.23128(9) 0.0365(8) Uani 1 1 d .
S3 S 0.1142(2) 0.3647(3) 0.13866(10) 0.0511(10) Uani 1 1 d .
S4 S 0.2844(2) 0.3658(3) 0.13975(10) 0.0486(10) Uani 1 1 d .
S5 S 0.0754(3) 0.2783(6) 0.05811(14) 0.097(2) Uani 1 1 d D
S6 S 0.2648(4) 0.2817(5) 0.06110(13) 0.0838(17) Uani 1 1 d D
S7 S 0.15864(19) -0.1309(3) 0.23410(9) 0.0352(8) Uani 1 1 d .
S8 S 0.33263(19) -0.1339(3) 0.23526(9) 0.0361(8) Uani 1 1 d .
S9 S 0.1216(2) -0.1345(3) 0.14132(10) 0.0499(10) Uani 1 1 d .
S10 S 0.2939(3) -0.1413(3) 0.14495(11) 0.0526(11) Uani 1 1 d .
S11 S 0.0931(4) -0.1098(8) 0.05546(16) 0.139(4) Uani 1 1 d D
S12 S 0.2824(4) -0.1377(5) 0.06218(14) 0.0896(19) Uani 1 1 d D
S13 S 0.39289(18) 0.1235(3) 0.31726(9) 0.0355(8) Uani 1 1 d .
S14 S 0.16953(19) 0.1224(3) 0.31636(9) 0.0351(8) Uani 1 1 d .
N1 N 0.2898(7) 0.3308(9) 0.3343(3) 0.037(3) Uani 1 1 d U
H1A H 0.3017 0.3216 0.3592 0.045 Uiso 1 1 calc R
N2 N 0.2909(6) -0.0793(9) 0.3359(3) 0.034(3) Uani 1 1 d U
H2A H 0.3015 -0.0659 0.3605 0.041 Uiso 1 1 calc R
C1 C 0.2113(8) 0.3392(11) 0.3116(4) 0.040(3) Uani 1 1 d U
C2 C 0.3447(7) 0.3388(9) 0.3125(3) 0.026(3) Uani 1 1 d U
C3 C 0.2208(7) 0.3549(9) 0.2747(3) 0.027(3) Uani 1 1 d U
C4 C 0.3035(7) 0.3556(10) 0.2745(3) 0.029(3) Uani 1 1 d U
C5 C 0.2285(7) 0.3689(11) 0.2048(3) 0.034(3) Uani 1 1 d U
C6 C 0.2092(9) 0.3666(12) 0.1661(4) 0.046(4) Uani 1 1 d U
C7 C 0.1457(9) 0.3275(14) 0.0966(4) 0.053(4) Uani 1 1 d U
C8 C 0.2192(10) 0.3307(13) 0.0975(4) 0.053(4) Uani 1 1 d U
C9 C 0.2137(7) -0.0906(9) 0.3137(3) 0.028(3) Uani 1 1 d U
C10 C 0.3498(9) -0.0913(12) 0.3153(4) 0.045(4) Uani 1 1 d U
C11 C 0.2218(8) -0.1019(10) 0.2777(3) 0.031(3) Uani 1 1 d U
C12 C 0.3056(8) -0.1042(10) 0.2788(4) 0.036(3) Uani 1 1 d U
C13 C 0.2348(8) -0.1309(10) 0.2081(3) 0.034(3) Uani 1 1 d U
C14 C 0.2172(8) -0.1355(11) 0.1705(4) 0.038(3) Uani 1 1 d U
C15 C 0.1568(12) -0.1250(18) 0.0987(5) 0.078(5) Uani 1 1 d U
C16 C 0.2315(12) -0.1334(17) 0.1010(5) 0.073(5) Uani 1 1 d U
C17 C 0.1414(8) 0.3273(11) 0.3292(4) 0.035(3) Uani 1 1 d U
C18 C 0.1488(10) 0.3974(13) 0.3634(4) 0.057(4) Uani 1 1 d U
H18A H 0.1515 0.4669 0.3550 0.085 Uiso 1 1 calc R
H18B H 0.1975 0.3813 0.3826 0.085 Uiso 1 1 calc R
H18C H 0.1022 0.3891 0.3744 0.085 Uiso 1 1 calc R
C19 C 0.0660(8) 0.3540(12) 0.3000(4) 0.042(3) Uani 1 1 d U
H19A H 0.0681 0.4244 0.2927 0.063 Uiso 1 1 calc R
H19B H 0.0196 0.3433 0.3110 0.063 Uiso 1 1 calc R
H19C H 0.0613 0.3115 0.2774 0.063 Uiso 1 1 calc R
C20 C 0.1370(8) 0.2142(11) 0.3406(4) 0.038(3) Uani 1 1 d U
C21 C 0.1017(9) 0.1769(12) 0.3681(4) 0.047(4) Uani 1 1 d U
H21A H 0.0822 0.2174 0.3857 0.057 Uiso 1 1 calc R
C22 C 0.0976(9) 0.0715(13) 0.3674(4) 0.048(4) Uani 1 1 d U
H22A H 0.0724 0.0338 0.3837 0.058 Uiso 1 1 calc R
C23 C 0.1328(8) 0.0290(11) 0.3414(4) 0.035(3) Uani 1 1 d U
C24 C 0.1428(8) -0.0776(11) 0.3316(3) 0.033(3) Uani 1 1 d U
C25 C 0.0673(9) -0.1105(13) 0.3019(4) 0.053(4) Uani 1 1 d U
H25A H 0.0728 -0.1806 0.2949 0.080 Uiso 1 1 calc R
H25B H 0.0607 -0.0684 0.2790 0.080 Uiso 1 1 calc R
H25C H 0.0204 -0.1033 0.3128 0.080 Uiso 1 1 calc R
C26 C 0.1506(8) -0.1429(11) 0.3662(4) 0.038(3) Uani 1 1 d U
H26A H 0.1988 -0.1239 0.3854 0.058 Uiso 1 1 calc R
H26B H 0.1547 -0.2131 0.3590 0.058 Uiso 1 1 calc R
H26C H 0.1036 -0.1341 0.3769 0.058 Uiso 1 1 calc R
C27 C 0.4333(8) 0.3264(11) 0.3300(4) 0.037(3) Uani 1 1 d U
C28 C 0.4567(10) 0.4003(13) 0.3639(4) 0.057(4) Uani 1 1 d U
H28A H 0.4432 0.4687 0.3549 0.085 Uiso 1 1 calc R
H28B H 0.5142 0.3956 0.3750 0.085 Uiso 1 1 calc R
H28C H 0.4273 0.3833 0.3834 0.085 Uiso 1 1 calc R
C29 C 0.4793(8) 0.3547(12) 0.3002(4) 0.041(3) Uani 1 1 d U
H29A H 0.4680 0.4246 0.2926 0.062 Uiso 1 1 calc R
H29B H 0.4627 0.3113 0.2778 0.062 Uiso 1 1 calc R
H29C H 0.5367 0.3465 0.3110 0.062 Uiso 1 1 calc R
C30 C 0.4520(7) 0.2173(11) 0.3415(4) 0.036(3) Uani 1 1 d U
C31 C 0.5118(9) 0.1800(12) 0.3666(4) 0.044(4) Uani 1 1 d U
H31A H 0.5520 0.2208 0.3818 0.053 Uiso 1 1 calc R
C32 C 0.5128(9) 0.0758(13) 0.3695(4) 0.051(4) Uani 1 1 d U
H32A H 0.5504 0.0394 0.3881 0.061 Uiso 1 1 calc R
C33 C 0.4528(8) 0.0317(11) 0.3422(4) 0.038(3) Uani 1 1 d U
C34 C 0.4340(8) -0.0765(11) 0.3327(4) 0.037(3) Uani 1 1 d U
C35 C 0.4854(10) -0.1105(14) 0.3051(4) 0.056(4) Uani 1 1 d U
H35A H 0.4711 -0.0711 0.2815 0.084 Uiso 1 1 calc R
H35B H 0.4756 -0.1816 0.2991 0.084 Uiso 1 1 calc R
H35C H 0.5420 -0.1004 0.3171 0.084 Uiso 1 1 calc R
C36 C 0.4589(9) -0.1399(11) 0.3686(4) 0.044(3) Uani 1 1 d U
H36A H 0.4277 -0.1203 0.3870 0.066 Uiso 1 1 calc R
H36B H 0.5159 -0.1296 0.3799 0.066 Uiso 1 1 calc R
H36C H 0.4493 -0.2107 0.3621 0.066 Uiso 1 1 calc R
C51 C -0.0107(8) 0.3408(18) 0.0607(6) 0.117(9) Uani 1 1 d DU
H51A H -0.0276 0.3243 0.0844 0.141 Uiso 1 1 calc R
H51B H -0.0042 0.4142 0.0590 0.141 Uiso 1 1 calc R
C52 C -0.0686(14) 0.300(2) 0.0259(6) 0.132(10) Uani 1 1 d DU
H52A H -0.0701 0.3454 0.0039 0.158 Uiso 1 1 calc R
H52B H -0.0505 0.2335 0.0194 0.158 Uiso 1 1 calc R
C53 C -0.1500(12) 0.292(3) 0.0335(8) 0.166(13) Uani 1 1 d DU
H53A H -0.1862 0.2607 0.0116 0.250 Uiso 1 1 calc R
H53B H -0.1698 0.3592 0.0375 0.250 Uiso 1 1 calc R
H53C H -0.1475 0.2514 0.0564 0.250 Uiso 1 1 calc R
C61 C 0.2892(13) 0.3882(15) 0.0395(7) 0.141(11) Uani 1 1 d DU
H61A H 0.3173 0.4354 0.0593 0.169 Uiso 1 1 calc R
H61B H 0.3261 0.3706 0.0231 0.169 Uiso 1 1 calc R
C62 C 0.2168(14) 0.4380(16) 0.0158(7) 0.115(9) Uani 1 1 d DU
H62A H 0.2327 0.4990 0.0038 0.138 Uiso 1 1 calc R
H62B H 0.1806 0.4582 0.0322 0.138 Uiso 1 1 calc R
C63 C 0.1738(17) 0.367(2) -0.0148(7) 0.164(13) Uani 1 1 d DU
H63A H 0.1267 0.4002 -0.0304 0.246 Uiso 1 1 calc R
H63B H 0.1570 0.3074 -0.0028 0.246 Uiso 1 1 calc R
H63C H 0.2098 0.3471 -0.0310 0.246 Uiso 1 1 calc R
C111 C -0.0022(7) -0.104(2) 0.0632(5) 0.101(7) Uani 1 1 d DU
H11A H -0.0158 -0.1723 0.0706 0.122 Uiso 1 1 calc R
H11B H 0.0002 -0.0607 0.0857 0.122 Uiso 1 1 calc R
C112 C -0.0708(12) -0.069(2) 0.0324(7) 0.130(10) Uani 1 1 d DU
H11C H -0.0773 0.0044 0.0349 0.156 Uiso 1 1 calc R
H11D H -0.0591 -0.0818 0.0072 0.156 Uiso 1 1 calc R
C113 C -0.1461(10) -0.120(2) 0.0346(8) 0.145(11) Uani 1 1 d DU
H11E H -0.1896 -0.0969 0.0137 0.218 Uiso 1 1 calc R
H11F H -0.1591 -0.1045 0.0591 0.218 Uiso 1 1 calc R
H11G H -0.1395 -0.1925 0.0325 0.218 Uiso 1 1 calc R
C121 C 0.3068(12) -0.0149(9) 0.0546(5) 0.081(6) Uani 1 1 d DU
H12A H 0.2577 0.0243 0.0442 0.098 Uiso 1 1 calc R
H12B H 0.3352 0.0161 0.0789 0.098 Uiso 1 1 calc R
C122 C 0.3592(15) -0.016(2) 0.0268(7) 0.120(9) Uani 1 1 d DU
H12C H 0.3314 -0.0496 0.0029 0.144 Uiso 1 1 calc R
H12D H 0.4088 -0.0533 0.0377 0.144 Uiso 1 1 calc R
C123 C 0.380(3) 0.089(3) 0.0180(15) 0.35(4) Uani 1 1 d DU
H12E H 0.4151 0.0880 0.0002 0.527 Uiso 1 1 calc R
H12F H 0.4065 0.1229 0.0416 0.527 Uiso 1 1 calc R
H12G H 0.3305 0.1255 0.0063 0.527 Uiso 1 1 calc R
N1A N 0.1514(8) 0.6222(4) 0.3134(4) 0.061(4) Uani 1 1 d DU
N2A N 0.4049(8) 0.6206(3) 0.3131(3) 0.061(4) Uani 1 1 d DU
N3A N 0.0380(9) 0.6197(4) 0.0750(4) 0.072(4) Uani 1 1 d DU
N4A N 0.2951(9) 0.6181(4) 0.0765(4) 0.068(4) Uani 1 1 d DU
C1A C 0.2408(8) 0.62058(18) 0.2340(4) 0.036(3) Uani 1 1 d DU
C2A C 0.1578(8) 0.6208(2) 0.2124(3) 0.037(3) Uani 1 1 d DU
H2AA H 0.1158 0.6213 0.2256 0.044 Uiso 1 1 calc R
C3A C 0.1405(8) 0.6204(2) 0.1744(4) 0.038(3) Uani 1 1 d DU
H3AA H 0.0861 0.6206 0.1608 0.046 Uiso 1 1 calc R
C4A C 0.2035(8) 0.6197(2) 0.1529(4) 0.038(3) Uani 1 1 d DU
C5A C 0.2849(8) 0.6195(2) 0.1753(4) 0.039(3) Uani 1 1 d DU
H5AA H 0.3276 0.6191 0.1626 0.047 Uiso 1 1 calc R
C6A C 0.3010(8) 0.6199(2) 0.2129(4) 0.035(3) Uani 1 1 d DU
H6AA H 0.3554 0.6197 0.2265 0.042 Uiso 1 1 calc R
C7A C 0.2591(7) 0.6210(2) 0.2734(4) 0.038(3) Uani 1 1 d DU
C8A C 0.2003(9) 0.6217(3) 0.2951(4) 0.046(3) Uani 1 1 d DU
C9A C 0.3374(9) 0.6208(3) 0.2943(4) 0.047(4) Uani 1 1 d DU
C10A C 0.1866(8) 0.6193(3) 0.1139(4) 0.046(3) Uani 1 1 d DU
C11A C 0.1060(10) 0.6195(3) 0.0929(4) 0.057(4) Uani 1 1 d DU
C12A C 0.2478(9) 0.6186(3) 0.0934(4) 0.054(4) Uani 1 1 d DU
N1B N 0.0080(7) 0.1154(4) 0.2429(4) 0.058(4) Uani 1 1 d DU
N2B N -0.0439(9) 0.1161(4) 0.1170(4) 0.069(4) Uani 1 1 d DU
N3B N 0.4892(7) 0.1242(5) 0.2448(4) 0.058(3) Uani 1 1 d DU
N4B N 0.4289(9) 0.1247(5) 0.1198(4) 0.070(4) Uani 1 1 d DU
C1B C 0.1380(8) 0.1186(2) 0.1813(4) 0.039(3) Uani 1 1 d DU
C2B C 0.1982(8) 0.1192(2) 0.2167(3) 0.036(3) Uani 1 1 d DU
H2BA H 0.1821 0.1186 0.2403 0.043 Uiso 1 1 calc R
C3B C 0.2751(8) 0.1206(3) 0.2170(3) 0.038(3) Uani 1 1 d DU
H3BA H 0.3128 0.1210 0.2409 0.045 Uiso 1 1 calc R
C4B C 0.3042(8) 0.1216(2) 0.1823(4) 0.039(3) Uani 1 1 d DU
C5B C 0.2459(9) 0.1210(3) 0.1463(4) 0.045(3) Uani 1 1 d DU
H5BA H 0.2626 0.1216 0.1229 0.054 Uiso 1 1 calc R
C6B C 0.1653(8) 0.1195(3) 0.1462(4) 0.046(3) Uani 1 1 d DU
H6BA H 0.1271 0.1191 0.1225 0.055 Uiso 1 1 calc R
C7B C 0.0583(9) 0.1171(3) 0.1811(4) 0.049(4) Uani 1 1 d DU
C8B C 0.0316(9) 0.1162(3) 0.2153(4) 0.055(4) Uani 1 1 d DU
C9B C -0.0004(8) 0.1165(3) 0.1448(4) 0.045(3) Uani 1 1 d DU
C10B C 0.3820(8) 0.1230(3) 0.1826(4) 0.042(3) Uani 1 1 d DU
C11B C 0.4415(9) 0.1236(4) 0.2173(4) 0.047(4) Uani 1 1 d DU
C12B C 0.4114(9) 0.1240(4) 0.1479(4) 0.049(4) Uani 1 1 d DU
C100 C 0.3263(14) 0.1340(18) 0.4054(6) 0.093(7) Uani 1 1 d U
H10A H 0.3694 0.1335 0.3913 0.112 Uiso 1 1 calc R
H10B H 0.2747 0.1346 0.3862 0.112 Uiso 1 1 calc R
Cl1 Cl 0.3336(4) 0.2399(4) 0.43065(14) 0.0837(16) Uani 1 1 d .
Cl2 Cl 0.3322(3) 0.0222(4) 0.43200(13) 0.0785(15) Uani 1 1 d .

loop_
_atom_site_aniso_label
_atom_site_aniso_U_11
_atom_site_aniso_U_22
_atom_site_aniso_U_33
_atom_site_aniso_U_23
_atom_site_aniso_U_13
_atom_site_aniso_U_12
S1 0.0312(16) 0.035(2) 0.0461(17) -0.0082(16) 0.0064(13) -0.0041(18)
S2 0.0323(16) 0.032(2) 0.0462(17) 0.0015(16) 0.0102(13) -0.0018(17)
S3 0.051(2) 0.043(3) 0.053(2) -0.0008(19) -0.0012(17) -0.011(2)
S4 0.057(2) 0.045(3) 0.0465(19) -0.0015(18) 0.0166(16) 0.002(2)
S5 0.077(3) 0.148(6) 0.059(3) -0.020(3) -0.002(2) -0.024(4)
S6 0.096(4) 0.105(5) 0.059(3) -0.005(3) 0.037(3) 0.013(4)
S7 0.0329(16) 0.030(2) 0.0409(16) -0.0082(15) 0.0054(13) 0.0004(17)
S8 0.0367(17) 0.031(2) 0.0436(17) 0.0014(15) 0.0153(14) 0.0025(17)
S9 0.058(2) 0.042(2) 0.0445(18) -0.0071(17) 0.0013(16) 0.014(2)
S10 0.067(3) 0.046(3) 0.053(2) -0.0074(19) 0.0301(19) -0.005(2)
S11 0.096(4) 0.251(11) 0.063(3) 0.010(5) 0.006(3) 0.053(6)
S12 0.105(4) 0.105(5) 0.065(3) -0.006(3) 0.032(3) 0.033(4)
S13 0.0276(15) 0.034(2) 0.0431(16) 0.0002(15) 0.0041(13) -0.0094(17)
S14 0.0348(16) 0.028(2) 0.0467(17) 0.0020(15) 0.0185(13) -0.0010(17)
N1 0.040(6) 0.030(6) 0.040(5) 0.000(4) 0.003(4) -0.002(5)
N2 0.026(5) 0.034(6) 0.042(5) 0.003(4) 0.008(4) 0.000(5)
C1 0.032(6) 0.038(7) 0.049(6) -0.004(5) 0.008(5) 0.001(6)
C2 0.016(5) 0.021(6) 0.045(6) -0.002(5) 0.014(4) -0.001(5)
C3 0.025(5) 0.016(6) 0.038(5) -0.004(5) 0.008(4) -0.003(5)
C4 0.025(5) 0.020(6) 0.041(5) -0.004(5) 0.007(4) -0.002(5)
C5 0.032(6) 0.027(6) 0.043(6) 0.005(5) 0.011(5) 0.002(6)
C6 0.050(7) 0.041(7) 0.044(6) -0.002(6) 0.005(5) 0.000(6)
C7 0.045(7) 0.057(8) 0.054(7) 0.006(6) 0.009(6) -0.003(6)
C8 0.060(8) 0.051(8) 0.047(6) -0.008(6) 0.011(6) -0.007(7)
C9 0.021(5) 0.019(6) 0.045(6) -0.007(5) 0.008(5) 0.007(5)
C10 0.049(7) 0.036(7) 0.049(6) -0.006(5) 0.009(6) 0.010(6)
C11 0.035(6) 0.016(6) 0.042(6) -0.002(5) 0.009(5) -0.003(5)
C12 0.031(6) 0.026(7) 0.046(6) -0.009(5) 0.002(5) -0.003(5)
C13 0.038(6) 0.019(6) 0.043(6) -0.002(5) 0.008(5) -0.002(6)
C14 0.043(6) 0.024(6) 0.047(6) -0.001(5) 0.012(5) 0.002(6)
C15 0.078(9) 0.083(10) 0.068(8) -0.018(7) 0.006(7) 0.021(8)
C16 0.080(9) 0.077(9) 0.063(7) -0.011(7) 0.015(7) 0.002(8)
C17 0.031(6) 0.029(6) 0.046(6) -0.002(5) 0.011(5) -0.003(5)
C18 0.064(8) 0.042(8) 0.064(7) -0.006(6) 0.017(6) 0.007(7)
C19 0.040(6) 0.037(7) 0.051(6) 0.001(6) 0.016(5) 0.008(6)
C20 0.030(6) 0.040(7) 0.047(6) 0.003(5) 0.011(5) 0.004(6)
C21 0.048(7) 0.037(7) 0.063(7) -0.001(6) 0.025(6) 0.006(6)
C22 0.048(7) 0.055(8) 0.049(6) 0.008(6) 0.024(6) 0.002(6)
C23 0.035(6) 0.032(7) 0.044(6) 0.003(5) 0.023(5) 0.000(5)
C24 0.033(6) 0.033(7) 0.038(6) -0.010(5) 0.018(5) -0.007(5)
C25 0.052(7) 0.047(8) 0.062(7) -0.007(6) 0.014(6) 0.005(7)
C26 0.041(6) 0.029(7) 0.048(6) 0.004(5) 0.016(5) -0.001(6)
C27 0.035(6) 0.032(7) 0.045(6) -0.003(5) 0.010(5) -0.009(5)
C28 0.057(7) 0.048(8) 0.059(7) -0.008(6) 0.002(6) -0.002(7)
C29 0.031(6) 0.038(7) 0.056(6) -0.002(6) 0.012(5) -0.007(6)
C30 0.022(5) 0.041(7) 0.044(6) 0.003(5) 0.005(5) -0.011(5)
C31 0.039(7) 0.043(7) 0.046(6) -0.002(6) 0.000(5) -0.011(6)
C32 0.043(7) 0.045(8) 0.060(7) 0.001(6) 0.003(6) -0.003(6)
C33 0.033(6) 0.036(7) 0.046(6) 0.009(5) 0.010(5) -0.010(6)
C34 0.030(6) 0.033(7) 0.045(6) -0.003(5) 0.002(5) 0.001(5)
C35 0.059(7) 0.055(8) 0.057(7) -0.009(6) 0.018(6) 0.002(7)
C36 0.046(6) 0.025(7) 0.057(6) -0.003(6) 0.003(5) 0.003(6)
C51 0.125(12) 0.121(12) 0.102(11) -0.012(9) 0.019(8) 0.023(9)
C52 0.127(13) 0.136(13) 0.125(12) -0.003(9) 0.015(9) -0.004(9)
C53 0.172(16) 0.166(16) 0.159(15) 0.004(10) 0.032(10) -0.001(10)
C61 0.138(13) 0.139(14) 0.144(13) -0.003(9) 0.030(9) 0.006(9)
C62 0.112(11) 0.113(12) 0.118(11) -0.007(9) 0.021(8) -0.011(9)
C63 0.167(15) 0.169(16) 0.160(15) -0.003(10) 0.046(10) 0.002(10)
C111 0.106(10) 0.108(11) 0.089(9) 0.003(8) 0.020(8) 0.019(9)
C112 0.129(13) 0.145(13) 0.110(11) 0.005(9) 0.013(9) -0.001(9)
C113 0.154(14) 0.150(14) 0.131(13) 0.001(9) 0.030(9) 0.007(10)
C121 0.087(9) 0.090(10) 0.075(8) 0.004(7) 0.036(7) -0.009(8)
C122 0.125(12) 0.126(13) 0.116(11) -0.011(9) 0.044(9) -0.001(9)
C123 0.35(4) 0.35(4) 0.35(4) 0.000(10) 0.083(13) 0.000(10)
N1A 0.057(6) 0.063(8) 0.062(6) -0.008(6) 0.011(5) -0.033(6)
N2A 0.056(6) 0.066(8) 0.059(6) -0.015(6) 0.010(5) 0.021(6)
N3A 0.061(7) 0.085(8) 0.065(6) 0.005(7) 0.004(6) 0.000(7)
N4A 0.068(7) 0.069(8) 0.067(7) 0.001(6) 0.017(6) -0.004(7)
C1A 0.037(6) 0.028(6) 0.046(6) -0.002(5) 0.016(5) 0.003(6)
C2A 0.034(6) 0.033(7) 0.044(6) -0.004(5) 0.010(5) -0.013(6)
C3A 0.037(6) 0.029(7) 0.047(6) -0.011(5) 0.006(5) -0.004(6)
C4A 0.034(6) 0.031(7) 0.047(6) 0.001(5) 0.008(5) 0.009(6)
C5A 0.035(6) 0.035(7) 0.050(6) -0.003(6) 0.014(5) -0.003(6)
C6A 0.033(6) 0.024(6) 0.050(6) -0.004(5) 0.013(5) 0.001(6)
C7A 0.032(6) 0.024(6) 0.055(6) -0.001(5) 0.003(5) 0.001(6)
C8A 0.045(6) 0.039(7) 0.051(6) -0.010(6) 0.008(5) -0.007(6)
C9A 0.047(7) 0.044(7) 0.048(6) -0.001(6) 0.011(5) 0.002(7)
C10A 0.045(6) 0.036(7) 0.055(6) -0.001(6) 0.008(5) -0.013(6)
C11A 0.058(7) 0.055(8) 0.056(7) 0.000(6) 0.007(6) 0.003(7)
C12A 0.047(7) 0.054(8) 0.057(7) 0.002(6) 0.006(6) 0.000(7)
N1B 0.045(6) 0.065(8) 0.060(6) -0.012(6) 0.001(5) 0.009(6)
N2B 0.067(7) 0.075(8) 0.063(6) 0.007(6) 0.010(6) -0.006(7)
N3B 0.048(6) 0.071(8) 0.060(6) -0.006(6) 0.021(5) 0.006(6)
N4B 0.070(7) 0.074(8) 0.066(7) 0.009(6) 0.017(6) 0.006(7)
C1B 0.040(6) 0.028(7) 0.049(6) 0.001(5) 0.011(5) -0.007(6)
C2B 0.044(6) 0.026(6) 0.040(5) -0.007(5) 0.016(5) 0.000(6)
C3B 0.039(6) 0.031(7) 0.041(5) -0.001(5) 0.005(5) -0.008(6)
C4B 0.034(6) 0.034(7) 0.050(6) 0.000(6) 0.015(5) 0.010(6)
C5B 0.049(7) 0.040(7) 0.047(6) -0.003(6) 0.012(5) -0.006(6)
C6B 0.045(6) 0.042(7) 0.049(6) -0.004(6) 0.006(5) -0.015(6)
C7B 0.054(7) 0.042(7) 0.050(6) -0.001(6) 0.011(5) 0.005(7)
C8B 0.047(7) 0.060(8) 0.057(7) -0.003(7) 0.009(6) -0.001(7)
C9B 0.038(6) 0.044(7) 0.053(6) 0.006(6) 0.010(5) -0.002(6)
C10B 0.043(6) 0.039(7) 0.048(6) 0.002(6) 0.017(5) 0.002(6)
C11B 0.047(6) 0.052(8) 0.048(6) 0.007(6) 0.021(6) -0.005(7)
C12B 0.048(7) 0.050(8) 0.052(6) -0.001(6) 0.017(6) -0.003(7)
C100 0.100(10) 0.098(11) 0.081(9) -0.010(8) 0.017(8) -0.006(8)
Cl1 0.110(4) 0.066(4) 0.077(3) -0.003(2) 0.025(3) -0.008(3)
Cl2 0.096(4) 0.070(4) 0.066(3) 0.002(2) 0.014(3) 0.001(3)

loop_
_atom_type_symbol
_atom_type_description
_atom_type_scat_dispersion_real
_atom_type_scat_dispersion_imag
_atom_type_scat_source
C C 0.0033 0.0016 'International Tables Vol C Tables 4.2.6.8 and 6.1.1.4'
H H 0.0000 0.0000 'International Tables Vol C Tables 4.2.6.8 and 6.1.1.4'
N N 0.0061 0.0033 'International Tables Vol C Tables 4.2.6.8 and 6.1.1.4'
S S 0.1246 0.1234 'International Tables Vol C Tables 4.2.6.8 and 6.1.1.4'
Cl Cl 0.1484 0.1585 'International Tables Vol C Tables 4.2.6.8 and 6.1.1.4'

loop_
_geom_angle_atom_site_label_1
_geom_angle_atom_site_label_2
_geom_angle_atom_site_label_3
_geom_angle
C3 S1 C5 94.0(6)
C4 S2 C5 94.9(6)
C6 S3 C7 93.4(7)
C8 S4 C6 93.9(7)
C51 S5 C7 102.8(9)
C61 S6 C8 102.8(12)
C11 S7 C13 95.3(6)
C13 S8 C12 94.3(6)
C14 S9 C15 93.4(8)
C16 S10 C14 95.3(8)
C15 S11 C111 107.0(10)
C121 S12 C16 105.6(10)
C33 S13 C30 92.4(6)
C20 S14 C23 92.8(7)
C2 N1 C1 110.9(10)
C2 N1 H1A 124.5
C1 N1 H1A 124.5
C9 N2 C10 113.4(10)
C9 N2 H2A 123.3
C10 N2 H2A 123.3
C3 C1 N1 104.8(11)
C3 C1 C17 134.8(12)
N1 C1 C17 120.3(11)
N1 C2 C4 108.2(10)
N1 C2 C27 120.8(11)
C4 C2 C27 130.9(11)
C1 C3 C4 110.2(10)
C1 C3 S1 133.0(10)
C4 C3 S1 116.8(9)
C2 C4 C3 105.8(10)
C2 C4 S2 136.8(9)
C3 C4 S2 117.3(8)
C6 C5 S2 122.5(10)
C6 C5 S1 120.9(10)
S2 C5 S1 116.6(7)
C5 C6 S3 124.9(11)
C5 C6 S4 120.9(11)
S3 C6 S4 114.2(7)
C8 C7 S5 122.8(14)
C8 C7 S3 117.8(12)
S5 C7 S3 119.2(9)
C7 C8 S4 118.4(13)
C7 C8 S6 125.0(13)
S4 C8 S6 115.8(10)
C11 C9 N2 105.6(11)
C11 C9 C24 134.0(11)
N2 C9 C24 120.0(10)
C12 C10 N2 102.3(12)
C12 C10 C34 135.1(14)
N2 C10 C34 122.0(12)
C9 C11 C12 107.7(11)
C9 C11 S7 135.7(10)
C12 C11 S7 115.8(9)
C10 C12 C11 110.8(12)
C10 C12 S8 132.4(11)
C11 C12 S8 116.5(9)
C14 C13 S8 122.6(11)
C14 C13 S7 121.2(10)
S8 C13 S7 116.1(7)
C13 C14 S9 125.5(11)
C13 C14 S10 120.7(10)
S9 C14 S10 113.7(7)
C16 C15 S11 119.9(16)
C16 C15 S9 118.5(15)
S11 C15 S9 121.6(12)
C15 C16 S10 118.5(15)
C15 C16 S12 127.7(15)
S10 C16 S12 113.7(11)
C1 C17 C19 109.1(11)
C1 C17 C18 110.5(12)
C19 C17 C18 108.3(12)
C1 C17 C20 107.8(12)
C19 C17 C20 108.8(11)
C18 C17 C20 112.2(11)
C17 C18 H18A 109.5
C17 C18 H18B 109.5
H18A C18 H18B 109.5
C17 C18 H18C 109.5
H18A C18 H18C 109.5
H18B C18 H18C 109.5
C17 C19 H19A 109.5
C17 C19 H19B 109.5
H19A C19 H19B 109.5
C17 C19 H19C 109.5
H19A C19 H19C 109.5
H19B C19 H19C 109.5
C21 C20 C17 126.5(13)
C21 C20 S14 111.6(12)
C17 C20 S14 121.6(10)
C20 C21 C22 112.2(14)
C20 C21 H21A 123.9
C22 C21 H21A 123.9
C23 C22 C21 113.9(14)
C23 C22 H22A 123.1
C21 C22 H22A 123.1
C22 C23 C24 131.6(13)
C22 C23 S14 109.3(11)
C24 C23 S14 119.1(9)
C23 C24 C26 110.5(10)
C23 C24 C9 111.1(11)
C26 C24 C9 111.0(11)
C23 C24 C25 108.2(12)
C26 C24 C25 108.1(12)
C9 C24 C25 107.8(10)
C24 C25 H25A 109.5
C24 C25 H25B 109.5
H25A C25 H25B 109.5
C24 C25 H25C 109.5
H25A C25 H25C 109.5
H25B C25 H25C 109.5
C24 C26 H26A 109.5
C24 C26 H26B 109.5
H26A C26 H26B 109.5
C24 C26 H26C 109.5
H26A C26 H26C 109.5
H26B C26 H26C 109.5
C2 C27 C29 108.3(10)
C2 C27 C30 110.2(11)
C29 C27 C30 108.5(12)
C2 C27 C28 108.1(12)
C29 C27 C28 108.4(12)
C30 C27 C28 113.3(11)
C27 C28 H28A 109.5
C27 C28 H28B 109.5
H28A C28 H28B 109.5
C27 C28 H28C 109.5
H28A C28 H28C 109.5
H28B C28 H28C 109.5
C27 C29 H29A 109.5
C27 C29 H29B 109.5
H29A C29 H29B 109.5
C27 C29 H29C 109.5
H29A C29 H29C 109.5
H29B C29 H29C 109.5
C31 C30 C27 129.5(13)
C31 C30 S13 110.6(12)
C27 C30 S13 119.7(9)
C30 C31 C32 115.4(14)
C30 C31 H31A 122.3
C32 C31 H31A 122.3
C33 C32 C31 112.2(14)
C33 C32 H32A 123.9
C31 C32 H32A 123.9
C32 C33 C34 131.2(13)
C32 C33 S13 109.1(12)
C34 C33 S13 119.7(9)
C10 C34 C33 111.7(12)
C10 C34 C36 110.4(12)
C33 C34 C36 109.8(11)
C10 C34 C35 110.1(11)
C33 C34 C35 107.7(12)
C36 C34 C35 107.0(12)
C34 C35 H35A 109.5
C34 C35 H35B 109.5
H35A C35 H35B 109.5
C34 C35 H35C 109.5
H35A C35 H35C 109.5
H35B C35 H35C 109.5
C34 C36 H36A 109.5
C34 C36 H36B 109.5
H36A C36 H36B 109.5
C34 C36 H36C 109.5
H36A C36 H36C 109.5
H36B C36 H36C 109.5
C52 C51 S5 101.1(14)
C52 C51 H51A 111.5
S5 C51 H51A 111.5
C52 C51 H51B 111.5
S5 C51 H51B 111.5
H51A C51 H51B 109.4
C53 C52 C51 110.0(10)
C53 C52 H52A 109.7
C51 C52 H52A 109.7
C53 C52 H52B 109.7
C51 C52 H52B 109.7
H52A C52 H52B 108.2
C52 C53 H53A 109.5
C52 C53 H53B 109.5
H53A C53 H53B 109.5
C52 C53 H53C 109.5
H53A C53 H53C 109.5
H53B C53 H53C 109.5
C62 C61 S6 111.6(15)
C62 C61 H61A 109.3
S6 C61 H61A 109.3
C62 C61 H61B 109.3
S6 C61 H61B 109.3
H61A C61 H61B 108.0
C61 C62 C63 109.8(10)
C61 C62 H62A 109.7
C63 C62 H62A 109.7
C61 C62 H62B 109.7
C63 C62 H62B 109.7
H62A C62 H62B 108.2
C62 C63 H63A 109.5
C62 C63 H63B 109.5
H63A C63 H63B 109.5
C62 C63 H63C 109.5
H63A C63 H63C 109.5
H63B C63 H63C 109.5
C112 C111 S11 120.6(15)
C112 C111 H11A 107.2
S11 C111 H11A 107.2
C112 C111 H11B 107.2
S11 C111 H11B 107.2
H11A C111 H11B 106.8
C113 C112 C111 111.3(10)
C113 C112 H11C 109.4
C111 C112 H11C 109.4
C113 C112 H11D 109.4
C111 C112 H11D 109.4
H11C C112 H11D 108.0
C112 C113 H11E 109.5
C112 C113 H11F 109.5
H11E C113 H11F 109.5
C112 C113 H11G 109.5
H11E C113 H11G 109.5
H11F C113 H11G 109.5
C122 C121 S12 107.7(15)
C122 C121 H12A 110.2
S12 C121 H12A 110.2
C122 C121 H12B 110.2
S12 C121 H12B 110.2
H12A C121 H12B 108.5
C121 C122 C123 110.0(10)
C121 C122 H12C 109.7
C123 C122 H12C 109.7
C121 C122 H12D 109.7
C123 C122 H12D 109.7
H12C C122 H12D 108.2
C122 C123 H12E 109.5
C122 C123 H12F 109.5
H12E C123 H12F 109.5
C122 C123 H12G 109.5
H12E C123 H12G 109.5
H12F C123 H12G 109.5
C7A C1A C6A 121.9(12)
C7A C1A C2A 120.6(11)
C6A C1A C2A 117.5(11)
C3A C2A C1A 120.3(12)
C3A C2A H2AA 119.9
C1A C2A H2AA 119.9
C2A C3A C4A 121.6(12)
C2A C3A H3AA 119.2
C4A C3A H3AA 119.2
C10A C4A C5A 121.4(12)
C10A C4A C3A 122.1(12)
C5A C4A C3A 116.4(11)
C6A C5A C4A 121.3(12)
C6A C5A H5AA 119.4
C4A C5A H5AA 119.4
C5A C6A C1A 122.9(12)
C5A C6A H6AA 118.6
C1A C6A H6AA 118.5
C1A C7A C9A 121.4(12)
C1A C7A C8A 123.1(12)
C9A C7A C8A 115.5(12)
N1A C8A C7A 179.7(14)
N2A C9A C7A 178.7(15)
C4A C10A C11A 119.9(14)
C4A C10A C12A 121.8(13)
C11A C10A C12A 118.2(13)
N3A C11A C10A 179.8(17)
N4A C12A C10A 178.7(16)
C7B C1B C6B 121.6(12)
C7B C1B C2B 121.1(12)
C6B C1B C2B 117.4(12)
C3B C2B C1B 121.2(12)
C3B C2B H2BA 119.4
C1B C2B H2BA 119.4
C2B C3B C4B 122.6(11)
C2B C3B H3BA 118.7
C4B C3B H3BA 118.7
C10B C4B C5B 119.6(12)
C10B C4B C3B 122.6(12)
C5B C4B C3B 117.9(11)
C6B C5B C4B 119.2(13)
C6B C5B H5BA 120.4
C4B C5B H5BA 120.4
C5B C6B C1B 121.8(12)
C5B C6B H6BA 119.1
C1B C6B H6BA 119.1
C1B C7B C8B 121.6(13)
C1B C7B C9B 119.4(13)
C8B C7B C9B 119.1(14)
N1B C8B C7B 178.6(16)
N2B C9B C7B 178.9(16)
C4B C10B C11B 121.5(12)
C4B C10B C12B 122.8(12)
C11B C10B C12B 115.7(12)
N3B C11B C10B 179.6(15)
N4B C12B C10B 175.2(16)
Cl1 C100 Cl2 115.6(12)
Cl1 C100 H10A 108.4
Cl2 C100 H10A 108.4
Cl1 C100 H10B 108.4
Cl2 C100 H10B 108.4
H10A C100 H10B 107.4

loop_
_geom_bond_atom_site_label_1
_geom_bond_atom_site_label_2
_geom_bond_distance
S1 C3 1.733(11)
S1 C5 1.763(13)
S2 C4 1.707(12)
S2 C5 1.749(12)
S3 C6 1.704(14)
S3 C7 1.790(17)
S4 C8 1.732(15)
S4 C6 1.772(15)
S5 C51 1.721(9)
S5 C7 1.743(16)
S6 C61 1.720(10)
S6 C8 1.799(16)
S7 C11 1.734(12)
S7 C13 1.776(13)
S8 C13 1.740(13)
S8 C12 1.778(13)
S9 C14 1.734(13)
S9 C15 1.78(2)
S10 C16 1.697(18)
S10 C14 1.775(14)
S11 C15 1.697(18)
S11 C111 1.727(9)
S12 C121 1.731(9)
S12 C16 1.813(19)
S13 C33 1.717(14)
S13 C30 1.720(14)
S14 C20 1.675(15)
S14 C23 1.742(14)
N1 C2 1.365(16)
N1 C1 1.412(17)
N1 H1A 0.880
N2 C9 1.390(15)
N2 C10 1.396(19)
N2 H2A 0.880
C1 C3 1.391(18)
C1 C17 1.490(19)
C2 C4 1.405(16)
C2 C27 1.519(17)
C3 C4 1.425(16)
C5 C6 1.355(17)
C7 C8 1.26(2)
C9 C11 1.344(17)
C9 C24 1.513(17)
C10 C12 1.370(18)
C10 C34 1.453(19)
C11 C12 1.434(18)
C13 C14 1.320(17)
C15 C16 1.27(3)
C17 C19 1.511(17)
C17 C18 1.528(19)
C17 C20 1.57(2)
C18 H18A 0.980
C18 H18B 0.980
C18 H18C 0.980
C19 H19A 0.980
C19 H19B 0.980
C19 H19C 0.980
C20 C21 1.37(2)
C21 C22 1.41(2)
C21 H21A 0.950
C22 C23 1.350(19)
C22 H22A 0.950
C23 C24 1.487(19)
C24 C26 1.502(18)
C24 C25 1.544(18)
C25 H25A 0.980
C25 H25B 0.980
C25 H25C 0.980
C26 H26A 0.980
C26 H26B 0.980
C26 H26C 0.980
C27 C29 1.520(19)
C27 C30 1.53(2)
C27 C28 1.549(19)
C28 H28A 0.980
C28 H28B 0.980
C28 H28C 0.980
C29 H29A 0.980
C29 H29B 0.980
C29 H29C 0.980
C30 C31 1.301(19)
C31 C32 1.40(2)
C31 H31A 0.950
C32 C33 1.380(19)
C32 H32A 0.950
C33 C34 1.50(2)
C34 C36 1.521(19)
C34 C35 1.54(2)
C35 H35A 0.980
C35 H35B 0.980
C35 H35C 0.980
C36 H36A 0.980
C36 H36B 0.980
C36 H36C 0.980
C51 C52 1.508(10)
C51 H51A 0.990
C51 H51B 0.990
C52 C53 1.491(10)
C52 H52A 0.990
C52 H52B 0.990
C53 H53A 0.980
C53 H53B 0.980
C53 H53C 0.980
C61 C62 1.494(10)
C61 H61A 0.990
C61 H61B 0.990
C62 C63 1.512(10)
C62 H62A 0.990
C62 H62B 0.990
C63 H63A 0.980
C63 H63B 0.980
C63 H63C 0.980
C111 C112 1.497(10)
C111 H11A 0.990
C111 H11B 0.990
C112 C113 1.484(10)
C112 H11C 0.990
C112 H11D 0.990
C113 H11E 0.980
C113 H11F 0.980
C113 H11G 0.980
C121 C122 1.495(10)
C121 H12A 0.990
C121 H12B 0.990
C122 C123 1.496(10)
C122 H12C 0.990
C122 H12D 0.990
C123 H12E 0.980
C123 H12F 0.980
C123 H12G 0.980
N1A C8A 1.182(19)
N2A C9A 1.202(18)
N3A C11A 1.20(2)
N4A C12A 1.12(2)
C1A C7A 1.381(18)
C1A C6A 1.418(18)
C1A C2A 1.459(17)
C2A C3A 1.334(17)
C2A H2AA 0.950
C3A C4A 1.469(19)
C3A H3AA 0.950
C4A C10A 1.365(18)
C4A C5A 1.445(17)
C5A C6A 1.318(17)
C5A H5AA 0.950
C6A H6AA 0.950
C7A C9A 1.383(18)
C7A C8A 1.41(2)
C10A C11A 1.42(2)
C10A C12A 1.42(2)
N1B C8B 1.157(19)
N2B C9B 1.103(17)
N3B C11B 1.130(17)
N4B C12B 1.121(19)
C1B C7B 1.37(2)
C1B C6B 1.444(19)
C1B C2B 1.446(17)
C2B C3B 1.321(18)
C2B H2BA 0.950
C3B C4B 1.449(18)
C3B H3BA 0.950
C4B C10B 1.337(18)
C4B C5B 1.445(18)
C5B C6B 1.39(2)
C5B H5BA 0.950
C6B H6BA 0.950
C7B C8B 1.41(2)
C7B C9B 1.454(19)
C10B C11B 1.421(19)
C10B C12B 1.45(2)
C100 Cl1 1.67(2)
C100 Cl2 1.77(2)
C100 H10A 0.990
C100 H10B 0.990

loop_
_geom_torsion_atom_site_label_1
_geom_torsion_atom_site_label_2
_geom_torsion_atom_site_label_3
_geom_torsion_atom_site_label_4
_geom_torsion
C2 N1 C1 C3 -1.2(15)
C2 N1 C1 C17 176.8(13)
C1 N1 C2 C4 1.6(15)
C1 N1 C2 C27 -176.6(12)
N1 C1 C3 C4 0.3(15)
C17 C1 C3 C4 -177.2(16)
N1 C1 C3 S1 178.3(10)
C17 C1 C3 S1 1(3)
C5 S1 C3 C1 -173.5(15)
C5 S1 C3 C4 4.4(11)
N1 C2 C4 C3 -1.3(15)
C27 C2 C4 C3 176.6(13)
N1 C2 C4 S2 -176.8(12)
C27 C2 C4 S2 1(2)
C1 C3 C4 C2 0.6(15)
S1 C3 C4 C2 -177.7(9)
C1 C3 C4 S2 177.1(10)
S1 C3 C4 S2 -1.2(14)
C5 S2 C4 C2 172.4(15)
C5 S2 C4 C3 -2.8(12)
C4 S2 C5 C6 -172.6(14)
C4 S2 C5 S1 5.8(10)
C3 S1 C5 C6 172.1(14)
C3 S1 C5 S2 -6.3(9)
S2 C5 C6 S3 178.7(9)
S1 C5 C6 S3 0(2)
S2 C5 C6 S4 -1(2)
S1 C5 C6 S4 -179.8(8)
C7 S3 C6 C5 -164.9(16)
C7 S3 C6 S4 15.3(11)
C8 S4 C6 C5 165.6(15)
C8 S4 C6 S3 -14.6(11)
C51 S5 C7 C8 -153.6(19)
C51 S5 C7 S3 32.4(15)
C6 S3 C7 C8 -11.1(17)
C6 S3 C7 S5 163.2(11)
S5 C7 C8 S4 -171.5(10)
S3 C7 C8 S4 3(2)
S5 C7 C8 S6 -3(3)
S3 C7 C8 S6 171.4(10)
C6 S4 C8 C7 7.1(17)
C6 S4 C8 S6 -162.7(11)
C61 S6 C8 C7 107.4(18)
C61 S6 C8 S4 -83.5(12)
C10 N2 C9 C11 -5.0(15)
C10 N2 C9 C24 -178.7(13)
C9 N2 C10 C12 3.7(16)
C9 N2 C10 C34 176.2(13)
N2 C9 C11 C12 4.0(15)
C24 C9 C11 C12 176.3(15)
N2 C9 C11 S7 172.8(11)
C24 C9 C11 S7 -15(3)
C13 S7 C11 C9 -177.2(15)
C13 S7 C11 C12 -9.0(12)
N2 C10 C12 C11 -1.1(16)
C34 C10 C12 C11 -172.1(16)
N2 C10 C12 S8 -174.4(12)
C34 C10 C12 S8 15(3)
C9 C11 C12 C10 -1.9(17)
S7 C11 C12 C10 -173.2(10)
C9 C11 C12 S8 172.6(10)
S7 C11 C12 S8 1.3(15)
C13 S8 C12 C10 -179.6(15)
C13 S8 C12 C11 7.4(12)
C12 S8 C13 C14 171.1(13)
C12 S8 C13 S7 -13.6(9)
C11 S7 C13 C14 -170.2(13)
C11 S7 C13 S8 14.4(9)
S8 C13 C14 S9 179.2(8)
S7 C13 C14 S9 4(2)
S8 C13 C14 S10 -2.0(19)
S7 C13 C14 S10 -177.1(8)
C15 S9 C14 C13 172.3(15)
C15 S9 C14 S10 -6.5(11)
C16 S10 C14 C13 -174.5(15)
C16 S10 C14 S9 4.4(11)
C111 S11 C15 C16 179(2)
C111 S11 C15 S9 1(2)
C14 S9 C15 C16 8(2)
C14 S9 C15 S11 -174.6(15)
S11 C15 C16 S10 176.3(13)
S9 C15 C16 S10 -6(3)
S11 C15 C16 S12 -4(3)
S9 C15 C16 S12 174.2(13)
C14 S10 C16 C15 1(2)
C14 S10 C16 S12 -179.2(12)
C121 S12 C16 C15 91(2)
C121 S12 C16 S10 -88.3(14)
C3 C1 C17 C19 -11(2)
N1 C1 C17 C19 172.2(12)
C3 C1 C17 C18 -129.5(17)
N1 C1 C17 C18 53.2(18)
C3 C1 C17 C20 107.5(19)
N1 C1 C17 C20 -69.8(16)
C1 C17 C20 C21 156.0(14)
C19 C17 C20 C21 -85.8(16)
C18 C17 C20 C21 34.1(19)
C1 C17 C20 S14 -29.8(15)
C19 C17 C20 S14 88.4(13)
C18 C17 C20 S14 -151.8(11)
C23 S14 C20 C21 2.3(11)
C23 S14 C20 C17 -172.7(11)
C17 C20 C21 C22 171.1(13)
S14 C20 C21 C22 -3.6(17)
C20 C21 C22 C23 3(2)
C21 C22 C23 C24 179.3(14)
C21 C22 C23 S14 -1.7(17)
C20 S14 C23 C22 -0.3(11)
C20 S14 C23 C24 178.9(11)
C22 C23 C24 C26 -32(2)
S14 C23 C24 C26 149.0(10)
C22 C23 C24 C9 -155.7(15)
S14 C23 C24 C9 25.3(15)
C22 C23 C24 C25 86.1(18)
S14 C23 C24 C25 -92.8(12)
C11 C9 C24 C23 -101.2(17)
N2 C9 C24 C23 70.2(15)
C11 C9 C24 C26 135.3(15)
N2 C9 C24 C26 -53.2(16)
C11 C9 C24 C25 17(2)
N2 C9 C24 C25 -171.4(12)
N1 C2 C27 C29 -171.6(12)
C4 C2 C27 C29 11(2)
N1 C2 C27 C30 69.9(15)
C4 C2 C27 C30 -107.8(15)
N1 C2 C27 C28 -54.3(17)
C4 C2 C27 C28 128.0(15)
C2 C27 C30 C31 -157.3(14)
C29 C27 C30 C31 84.3(18)
C28 C27 C30 C31 -36(2)
C2 C27 C30 S13 27.7(15)
C29 C27 C30 S13 -90.6(12)
C28 C27 C30 S13 149.0(11)
C33 S13 C30 C31 -0.4(11)
C33 S13 C30 C27 175.5(12)
C27 C30 C31 C32 -178.1(14)
S13 C30 C31 C32 -2.8(18)
C30 C31 C32 C33 6(2)
C31 C32 C33 C34 175.4(15)
C31 C32 C33 S13 -5.5(17)
C30 S13 C33 C32 3.4(11)
C30 S13 C33 C34 -177.4(12)
C12 C10 C34 C33 101(2)
N2 C10 C34 C33 -69.0(18)
C12 C10 C34 C36 -137.0(18)
N2 C10 C34 C36 53.4(19)
C12 C10 C34 C35 -19(2)
N2 C10 C34 C35 171.4(14)
C32 C33 C34 C10 153.9(15)
S13 C33 C34 C10 -25.1(16)
C32 C33 C34 C36 31(2)
S13 C33 C34 C36 -147.9(10)
C32 C33 C34 C35 -85.0(18)
S13 C33 C34 C35 95.9(13)
C7 S5 C51 C52 177.2(16)
S5 C51 C52 C53 146(3)
C8 S6 C61 C62 -72.4(19)
S6 C61 C62 C63 -59(3)
C15 S11 C111 C112 166(2)
S11 C111 C112 C113 148(2)
C16 S12 C121 C122 171.9(16)
S12 C121 C122 C123 178(3)
